data_7125174
loop_
_publ_author_name
'Arisawa, Mieko'
'Yamada, Tomoki'
'Tanii, Saori'
'Kawada, Yuta'
'Hashimoto, Hisako'
'Yamaguchi, Masahiko'

_publ_section_title
;
 Rhodium-catalyzed P-P bond exchange reaction of diphosphine disulfides.
;
_journal_issue 93
_journal_name_full 'Chemical communications (Cambridge, England)'
_journal_page_first 13580
_journal_page_last 13583
_journal_paper_doi 10.1039/c6cc07302f
_journal_volume 52
_journal_year 2016
_chemical_absolute_configuration ad
_chemical_formula_sum 'C15 H18 P2 S2'
_chemical_formula_weight 324.35
_space_group_IT_number 61
_space_group_name_Hall '-P 2ac 2ab'
_space_group_name_H-M_alt 'P b c a'
_symmetry_cell_setting orthorhombic
_symmetry_space_group_name_H-M 'P b c a'
_atom_sites_solution_hydrogens geom
_atom_sites_solution_primary direct
_atom_sites_solution_secondary difmap
_audit_creation_method SHELXL-97
_audit_update_record
;
2016-08-08 deposited with the CCDC.
2016-10-26 downloaded from the CCDC.
;
_cell_angle_alpha 90.00
_cell_angle_beta 90.00
_cell_angle_gamma 90.00
_cell_formula_units_Z 4
_cell_length_a 9.1542(14)
_cell_length_b 16.9650(15)
_cell_length_c 10.682(2)
_cell_measurement_reflns_used 5475
_cell_measurement_temperature 173
_cell_measurement_theta_max 27.39
_cell_measurement_theta_min 3.07
_cell_volume 1658.9(4)
_computing_molecular_graphics 'Yadokari-XG 2009 (Wakita Nemoto et al., 2009)'
_computing_publication_material 'Yadokari-XG 2009 (Wakita,Nemoto et al., 2009)'
_computing_structure_refinement 'SHELXL-97 (Sheldrick, 1997)'
_computing_structure_solution SHELX
_diffrn_ambient_temperature 173
_diffrn_measured_fraction_theta_full 0.999
_diffrn_measured_fraction_theta_max 0.999
_diffrn_measurement_device_type 'Rigaku R-AXIS Rapid'
_diffrn_radiation_monochromator graphite
_diffrn_radiation_source 'sealed X-ray tube'
_diffrn_radiation_type 'Mo K\a'
_diffrn_radiation_wavelength 0.71075
_diffrn_reflns_av_R_equivalents 0.1710
_diffrn_reflns_av_sigmaI/netI 0.0960
_diffrn_reflns_limit_h_max 11
_diffrn_reflns_limit_h_min -11
_diffrn_reflns_limit_k_max 21
_diffrn_reflns_limit_k_min -21
_diffrn_reflns_limit_l_max 13
_diffrn_reflns_limit_l_min -13
_diffrn_reflns_number 14974
_diffrn_reflns_theta_full 27.42
_diffrn_reflns_theta_max 27.42
_diffrn_reflns_theta_min 3.07
_exptl_absorpt_coefficient_mu 0.499
_exptl_absorpt_correction_T_max 1.0000
_exptl_absorpt_correction_T_min 1.0000
_exptl_absorpt_correction_type multi-scan
_exptl_crystal_colour colorless
_exptl_crystal_density_diffrn 1.299
_exptl_crystal_density_method 'not measured'
_exptl_crystal_description block
_exptl_crystal_F_000 680
_exptl_crystal_size_max 0.10
_exptl_crystal_size_mid 0.10
_exptl_crystal_size_min 0.10
_refine_diff_density_max 2.381
_refine_diff_density_min -0.565
_refine_diff_density_rms 0.151
_refine_ls_extinction_method none
_refine_ls_goodness_of_fit_ref 1.310
_refine_ls_hydrogen_treatment constr
_refine_ls_matrix_type full
_refine_ls_number_parameters 87
_refine_ls_number_reflns 1880
_refine_ls_number_restraints 0
_refine_ls_restrained_S_all 1.310
_refine_ls_R_factor_all 0.2095
_refine_ls_R_factor_gt 0.1403
_refine_ls_shift/su_max 0.000
_refine_ls_shift/su_mean 0.000
_refine_ls_structure_factor_coef Fsqd
_refine_ls_weighting_details 'calc w=1/[\s^2^(Fo^2^)+(0.2000P)^2^+0.0000P] where P=(Fo^2^+2Fc^2^)/3'
_refine_ls_weighting_scheme calc
_refine_ls_wR_factor_gt 0.3766
_refine_ls_wR_factor_ref 0.4216
_reflns_number_gt 967
_reflns_number_total 1880
_reflns_threshold_expression >2sigma(I)
_cod_data_source_file c6cc07302f2.cif
_cod_data_source_block ydkr
_cod_original_cell_volume 1658.8(5)
_cod_database_code 7125174

loop_
_symmetry_equiv_pos_as_xyz
'x, y, z'
'-x+1/2, -y, z+1/2'
'x+1/2, -y+1/2, -z'
'-x, y+1/2, -z+1/2'
'-x, -y, -z'
'x-1/2, y, -z-1/2'
'-x-1/2, y-1/2, z'
'x, -y-1/2, z-1/2'

loop_
_atom_site_label
_atom_site_type_symbol
_atom_site_fract_x
_atom_site_fract_y
_atom_site_fract_z
_atom_site_U_iso_or_equiv
_atom_site_adp_type
_atom_site_occupancy
_atom_site_symmetry_multiplicity
_atom_site_calc_flag
_atom_site_refinement_flags
_atom_site_disorder_assembly
_atom_site_disorder_group
S1 S 0.0391(3) 0.56844(13) 0.2881(2) 0.0681(9) Uani 1 1 d . . .
P1 P 0.0937(3) 0.50708(14) 0.4359(2) 0.0659(9) Uani 1 1 d . . .
C1 C 0.0818(11) 0.3664(6) 0.2990(9) 0.077(3) Uani 1 1 d . . .
H1 H 0.0116 0.3932 0.2492 0.092 Uiso 1 1 calc R A .
C2 C 0.1198(13) 0.2905(5) 0.2691(10) 0.080(3) Uani 1 1 d . . .
H2 H 0.0784 0.2651 0.1982 0.096 Uiso 1 1 calc R . .
C3 C 0.2759(12) 0.2857(6) 0.4479(12) 0.083(3) Uani 1 1 d . . .
H3 H 0.3418 0.2566 0.4988 0.100 Uiso 1 1 calc R . .
C4 C 0.1451(10) 0.4057(6) 0.4028(8) 0.068(2) Uani 1 1 d . . .
C5 C 0.2390(12) 0.3634(6) 0.4828(10) 0.088(3) Uani 1 1 d . . .
H4 H 0.2760 0.3863 0.5575 0.105 Uiso 1 1 calc R A .
C6 C 0.2205(14) 0.2515(6) 0.3446(12) 0.090(4) Uani 1 1 d . . .
H5 H 0.2507 0.1997 0.3228 0.108 Uiso 1 1 calc R A .
C8 C 0.377(2) 0.5517(14) 0.479(2) 0.089(6) Uiso 0.50 1 d P A -2
H6 H 0.4293 0.5081 0.5187 0.133 Uiso 0.50 1 calc PR A -2
H7 H 0.4214 0.6018 0.5033 0.133 Uiso 0.50 1 calc PR A -2
H8 H 0.3821 0.5459 0.3875 0.133 Uiso 0.50 1 calc PR A -2
C9 C 0.243(2) 0.5506(12) 0.513(2) 0.059(6) Uiso 0.50 1 d P A -2
H9 H 0.2159 0.6066 0.5246 0.070 Uiso 0.50 1 calc PR A -2
H10 H 0.2439 0.5271 0.5980 0.070 Uiso 0.50 1 calc PR A -2
C10 C 0.220(2) 0.5508(11) 0.5537(19) 0.050(5) Uiso 0.50 1 d P A -1
H11 H 0.3033 0.5748 0.5109 0.074 Uiso 0.50 1 calc PR A -1
H12 H 0.2545 0.5094 0.6104 0.074 Uiso 0.50 1 calc PR A -1
H13 H 0.1679 0.5912 0.6020 0.074 Uiso 0.50 1 calc PR A -1

loop_
_atom_site_aniso_label
_atom_site_aniso_U_11
_atom_site_aniso_U_22
_atom_site_aniso_U_33
_atom_site_aniso_U_23
_atom_site_aniso_U_13
_atom_site_aniso_U_12
S1 0.0799(19) 0.0560(14) 0.0682(15) 0.0144(10) -0.0016(12) 0.0051(11)
P1 0.0707(18) 0.0605(15) 0.0665(16) 0.0037(11) -0.0133(12) -0.0011(11)
C1 0.085(7) 0.079(6) 0.066(6) -0.003(5) -0.015(5) 0.015(5)
C2 0.108(8) 0.056(5) 0.076(6) -0.017(5) 0.003(6) 0.001(6)
C3 0.090(8) 0.054(5) 0.105(8) 0.017(6) 0.021(6) 0.021(5)
C4 0.071(6) 0.066(5) 0.066(5) -0.001(5) 0.005(5) 0.007(5)
C5 0.095(8) 0.080(7) 0.088(7) -0.005(6) -0.029(6) 0.020(6)
C6 0.127(10) 0.051(5) 0.093(8) -0.007(6) 0.026(7) 0.012(6)

loop_
_atom_type_symbol
_atom_type_description
_atom_type_scat_dispersion_real
_atom_type_scat_dispersion_imag
_atom_type_scat_source
C C 0.0033 0.0016 'International Tables Vol C Tables 4.2.6.8 and 6.1.1.4'
H H 0.0000 0.0000 'International Tables Vol C Tables 4.2.6.8 and 6.1.1.4'
P P 0.1023 0.0942 'International Tables Vol C Tables 4.2.6.8 and 6.1.1.4'
S S 0.1246 0.1234 'International Tables Vol C Tables 4.2.6.8 and 6.1.1.4'

loop_
_geom_angle_atom_site_label_1
_geom_angle_atom_site_label_2
_geom_angle_atom_site_label_3
_geom_angle
_geom_angle_site_symmetry_3
C9 P1 C4 106.7(8) .
C9 P1 C10 15.0(8) .
C4 P1 C10 110.4(7) .
C9 P1 S1 110.7(7) .
C4 P1 S1 114.3(3) .
C10 P1 S1 119.5(6) .
C9 P1 P1 111.1(7) 5_566
C4 P1 P1 102.7(3) 5_566
C10 P1 P1 96.1(7) 5_566
S1 P1 P1 111.08(19) 5_566
C2 C1 C4 121.3(9) .
C6 C2 C1 118.6(10) .
C6 C3 C5 121.9(10) .
C5 C4 C1 119.0(9) .
C5 C4 P1 121.5(7) .
C1 C4 P1 119.4(7) .
C4 C5 C3 117.5(10) .
C3 C6 C2 121.3(9) .
C8 C9 P1 127.9(19) .

loop_
_geom_bond_atom_site_label_1
_geom_bond_atom_site_label_2
_geom_bond_distance
_geom_bond_site_symmetry_2
S1 P1 1.956(3) .
P1 C9 1.76(2) .
P1 C4 1.818(10) .
P1 C10 1.861(19) .
P1 P1 2.208(6) 5_566
C1 C2 1.372(13) .
C1 C4 1.417(13) .
C2 C6 1.392(16) .
C3 C6 1.345(16) .
C3 C5 1.411(14) .
C4 C5 1.410(13) .
C8 C9 1.28(3) .

loop_
_geom_torsion_atom_site_label_1
_geom_torsion_atom_site_label_2
_geom_torsion_atom_site_label_3
_geom_torsion_atom_site_label_4
_geom_torsion
_geom_torsion_site_symmetry_1
C4 C1 C2 C6 1.4(17) .
C2 C1 C4 C5 -5.7(16) .
C2 C1 C4 P1 178.6(9) .
C9 P1 C4 C5 31.8(12) .
C10 P1 C4 C5 16.5(12) .
S1 P1 C4 C5 154.6(8) .
P1 P1 C4 C5 -85.0(9) 5_566
C9 P1 C4 C1 -152.6(10) .
C10 P1 C4 C1 -168.0(9) .
S1 P1 C4 C1 -29.9(9) .
P1 P1 C4 C1 90.5(8) 5_566
C1 C4 C5 C3 6.0(16) .
P1 C4 C5 C3 -178.4(8) .
C6 C3 C5 C4 -2.3(17) .
C5 C3 C6 C2 -2.1(18) .
C1 C2 C6 C3 2.6(17) .
C4 P1 C9 C8 52(2) .
C10 P1 C9 C8 158(6) .
S1 P1 C9 C8 -73(2) .
P1 P1 C9 C8 163(2) 5_566
